data_1559824
loop_
_publ_author_name
'Bai, Sha'
'Ma, Li-Li'
'Yang, Tao'
'Wang, Fang'
'Wang, Li-Feng'
'Hahn, F. Ekkehardt'
'Wang, Yao-Yu'
'Han, Ying-Feng'

_publ_section_title
;
 Supramolecular-induced regiocontrol over the photochemical [4 + 4]
 cyclodimerization of NHC- or azole-substituted anthracenes.
;
_journal_issue 6
_journal_name_full 'Chemical science'
_journal_page_first 2165
_journal_page_last 2171
_journal_paper_doi 10.1039/d0sc06017h
_journal_volume 12
_journal_year 2020
_chemical_formula_moiety 'C56 H64 N8, 4(F6 P)'
_chemical_formula_sum 'C56 H64 F24 N8 P4'
_chemical_formula_weight 1429.03
_space_group_crystal_system triclinic
_space_group_IT_number 2
_space_group_name_Hall '-P 1'
_space_group_name_H-M_alt 'P -1'
_atom_sites_solution_hydrogens geom
_audit_creation_date 2020-11-24
_audit_creation_method
;
Olex2 1.2
(compiled 2018.05.29 svn.r3508 for OlexSys, GUI svn.r5506)
;
_audit_update_record
;
2020-11-24 deposited with the CCDC.	2020-12-17 downloaded from the CCDC.
;
_cell_angle_alpha 103.060(3)
_cell_angle_beta 94.575(3)
_cell_angle_gamma 103.138(3)
_cell_formula_units_Z 1
_cell_length_a 8.8950(8)
_cell_length_b 12.0690(10)
_cell_length_c 15.1617(15)
_cell_measurement_reflns_used 5591
_cell_measurement_temperature 180(2)
_cell_measurement_theta_max 24.74
_cell_measurement_theta_min 2.53
_cell_volume 1529.2(2)
_computing_cell_refinement 'SAINT V8.38A (?, 2016)'
_computing_data_reduction 'SAINT V8.38A (?, 2016)'
_computing_molecular_graphics 'Olex2 (Dolomanov et al., 2009)'
_computing_publication_material 'Olex2 (Dolomanov et al., 2009)'
_computing_structure_refinement 'ShelXL (Sheldrick, 2015)'
_computing_structure_solution 'olex2.solve (Bourhis et al., 2015)'
_diffrn_ambient_temperature 180.01
_diffrn_measured_fraction_theta_full 0.992
_diffrn_measured_fraction_theta_max 0.992
_diffrn_measurement_device_type 'Bruker APEX-II CCD'
_diffrn_measurement_method '\f and \w scans'
_diffrn_radiation_type MoK\a
_diffrn_radiation_wavelength 0.71073
_diffrn_reflns_av_R_equivalents 0.0408
_diffrn_reflns_av_unetI/netI 0.0449
_diffrn_reflns_Laue_measured_fraction_full 0.992
_diffrn_reflns_Laue_measured_fraction_max 0.992
_diffrn_reflns_limit_h_max 10
_diffrn_reflns_limit_h_min -10
_diffrn_reflns_limit_k_max 13
_diffrn_reflns_limit_k_min -14
_diffrn_reflns_limit_l_max 18
_diffrn_reflns_limit_l_min -17
_diffrn_reflns_number 17745
_diffrn_reflns_point_group_measured_fraction_full 0.992
_diffrn_reflns_point_group_measured_fraction_max 0.992
_diffrn_reflns_theta_full 25.034
_diffrn_reflns_theta_max 25.034
_diffrn_reflns_theta_min 2.581
_exptl_absorpt_coefficient_mu 0.243
_exptl_absorpt_correction_T_max 0.7452
_exptl_absorpt_correction_T_min 0.6782
_exptl_absorpt_correction_type multi-scan
_exptl_absorpt_process_details
;
SADABS-2016/2 (Bruker,2016/2) was used for absorption correction.
wR2(int) was 0.1179 before and 0.0402 after correction.
The Ratio of minimum to maximum transmission is 0.9101.
The \l/2 correction factor is Not present.
;
_exptl_crystal_colour colourless
_exptl_crystal_colour_primary colourless
_exptl_crystal_density_diffrn 1.552
_exptl_crystal_description block
_exptl_crystal_F_000 732
_exptl_crystal_size_max 0.24
_exptl_crystal_size_mid 0.23
_exptl_crystal_size_min 0.22
_refine_diff_density_max 0.914
_refine_diff_density_min -0.555
_refine_diff_density_rms 0.063
_refine_ls_extinction_method none
_refine_ls_goodness_of_fit_ref 1.046
_refine_ls_hydrogen_treatment mixed
_refine_ls_matrix_type full
_refine_ls_number_parameters 626
_refine_ls_number_reflns 5369
_refine_ls_number_restraints 316
_refine_ls_restrained_S_all 1.104
_refine_ls_R_factor_all 0.1146
_refine_ls_R_factor_gt 0.0814
_refine_ls_shift/su_max 0.001
_refine_ls_shift/su_mean 0.000
_refine_ls_structure_factor_coef Fsqd
_refine_ls_weighting_details 'w=1/[\s^2^(Fo^2^)+(0.1019P)^2^+2.3943P] where P=(Fo^2^+2Fc^2^)/3'
_refine_ls_weighting_scheme calc
_refine_ls_wR_factor_gt 0.2030
_refine_ls_wR_factor_ref 0.2294
_reflns_Friedel_coverage 0.000
_reflns_number_gt 3703
_reflns_number_total 5369
_reflns_threshold_expression 'I > 2\s(I)'
_cod_data_source_file d0sc06017h2.cif
_cod_data_source_block mo_h2020082306_0m_a
_cod_depositor_comments
;Adding full bibliography for 1559823--1559829.cif.

 Adding full bibliography for 1559823--1559829.cif.
;
_cod_database_code 1559824
_shelx_shelxl_version_number 2018/3
_shelx_space_group_comment
;
The symmetry employed for this shelxl refinement is uniquely defined
by the following loop, which should always be used as a source of
symmetry information in preference to the above space-group names.
They are only intended as comments.
;
_shelx_estimated_absorpt_t_max 0.948
_shelx_estimated_absorpt_t_min 0.944
_olex2_refinement_description
;
1. Fixed Uiso
 At 1.2 times of:
  All C(H) groups, All C(H,H) groups, All C(H,H,H,H) groups
 At 1.5 times of:
  All C(H,H,H) groups
2. Restrained distances
 P1-F4A \\sim P1-F3B
 with sigma of 0.02
 P2B-F9B \\sim P2A-F9A
 with sigma of 0.02
 P2B-F8B \\sim P2A-F8A
 with sigma of 0.02
 P1-F2A \\sim P1-F2B
 with sigma of 0.02
 F9B-F12B \\sim F9A-F12A
 with sigma of 0.04
 P2B-F10B \\sim P2A-F10A
 with sigma of 0.02
 P2B-F12B \\sim P2A-F12A
 with sigma of 0.02
 F10B-F7B \\sim F10A-F7A
 with sigma of 0.04
 F8B-F12B \\sim F8A-F12A
 with sigma of 0.04
 P2B-F7B \\sim P2A-F7A
 with sigma of 0.02
 P1-F6A \\sim P1-F5B
 with sigma of 0.02
 P2B-F11B \\sim P2A-F11A
 with sigma of 0.02
 F9B-F11B \\sim F9A-F11A
 with sigma of 0.04
 P1-F3A \\sim P1-F6B
 with sigma of 0.02
 F8B-F11B \\sim F8A-F11A
 with sigma of 0.04
 F12B-F7B \\sim F12A-F7A
 with sigma of 0.04
 P1-F1A \\sim P1-F1B
 with sigma of 0.02
 F7B-F11B \\sim F7A-F11A
 with sigma of 0.04
 F9B-F10B \\sim F9A-F10A
 with sigma of 0.04
 P1-F5A \\sim P1-F4B
 with sigma of 0.02
 F9B-F7B \\sim F9A-F7A
 with sigma of 0.04
 F8B-F10B \\sim F8A-F10A
 with sigma of 0.04
 F8B-F7B \\sim F8A-F7A
 with sigma of 0.04
 F10B-F12B \\sim F10A-F12A
 with sigma of 0.04
 F10B-F11B \\sim F10A-F11A
 with sigma of 0.04
 F12B-F11B \\sim F12A-F11A
 with sigma of 0.04
 F9B-F8B \\sim F9A-F8A
 with sigma of 0.04
 N1-C24A \\sim N1-C24B
 with sigma of 0.001
3. Uiso/Uaniso restraints and constraints
P2B \\sim P2A: within 2A with sigma of 0.01 and sigma for terminal atoms of 0.02
4. Rigid body (RIGU) restrains
 P2A, F9A, F8A, F10A, F12A, F7A, F11A
 with sigma for 1-2 distances of 0.001 and sigma for 1-3 distances of 0.001
 P2B, F9B, F8B, F10B, F12B, F7B, F11B
 with sigma for 1-2 distances of 0.001 and sigma for 1-3 distances of 0.001
 F4B, P1, F5B, F4A, F6B, F3A, F3B, F2A, F6A, F1A, F1B, F2B, F5A
 with sigma for 1-2 distances of 0.001 and sigma for 1-3 distances of 0.001
 N1, C24A, C25A, C26A, C27A
 with sigma for 1-2 distances of 0.001 and sigma for 1-3 distances of 0.001
 C27B, C26B, C25B
 with sigma for 1-2 distances of 0.001 and sigma for 1-3 distances of 0.001
5. Others
 Sof(F2B)=Sof(F3B)=Sof(F5B)=Sof(F6B)=Sof(F1B)=Sof(F4B)=1-FVAR(1)
 Sof(F2A)=Sof(F4A)=Sof(F6A)=Sof(F3A)=Sof(F1A)=Sof(F5A)=FVAR(1)
 Fixed Sof: H19(0.7) H19A(0.3) N4B(0.7) C28A(0.7) H28A(0.7) H22A(0.7)
 H22B(0.7) H22C(0.3) H22D(0.3) C24A(0.7) H24A(0.7) H24B(0.7) C20B(0.7)
 H20A(0.7) H20B(0.7) C21B(0.7) H21A(0.7) H21B(0.7) C25A(0.7) H25A(0.7)
 H25B(0.7) C26B(0.3) H26A(0.3) H26B(0.3) C27A(0.7) H27A(0.7) H27B(0.7)
 H27C(0.7) P2B(0.5) F9B(0.5) F8B(0.5) F10B(0.5) F12B(0.5) F7B(0.5) F11B(0.5)
 P2A(0.5) F9A(0.5) F8A(0.5) F10A(0.5) F12A(0.5) F7A(0.5) F11A(0.5) C25B(0.3)
 H25C(0.3) H25D(0.3) C24B(0.3) H24C(0.3) H24D(0.3) C27B(0.3) H27D(0.3)
 H27E(0.3) H27F(0.3) C26A(0.7) H26C(0.7) H26D(0.7) C20A(0.3) H20C(0.3)
 H20D(0.3) C21A(0.3) H21C(0.3) H21D(0.3) N4A(0.3) C28B(0.3) H28B(0.3)
6.a Ternary CH refined with riding coordinates:
 C8(H8), C15(H15)
6.b Secondary CH2 refined with riding coordinates:
 C22(H22A,H22B), C22(H22C,H22D), C24A(H24A,H24B), C20B(H20A,H20B), C21B(H21A,
 H21B), C25A(H25A,H25B), C26B(H26A,H26B), C25B(H25C,H25D), C24B(H24C,H24D),
 C26A(H26C,H26D), C20A(H20C,H20D), C21A(H21C,H21D)
6.c Aromatic/amide H refined with riding coordinates:
 C17(H17), C6(H6), C10(H10), C13(H13), C5(H5), C12(H12), C3(H3), C1(H1),
 C18(H18), C19(H19), C19(H19A), C2(H2), C28A(H28A), C28B(H28B)
6.d Idealised Me refined as rotating group:
 C23(H23A,H23B,H23C), C27A(H27A,H27B,H27C), C27B(H27D,H27E,H27F)
;
_olex2_submission_special_instructions 'No special instructions were received'

loop_
_space_group_symop_operation_xyz
'x, y, z'
'-x, -y, -z'

loop_
_atom_site_label
_atom_site_type_symbol
_atom_site_fract_x
_atom_site_fract_y
_atom_site_fract_z
_atom_site_U_iso_or_equiv
_atom_site_adp_type
_atom_site_occupancy
_atom_site_site_symmetry_order
_atom_site_calc_flag
_atom_site_refinement_flags_posn
_atom_site_refinement_flags_adp
_atom_site_refinement_flags_occupancy
_atom_site_disorder_assembly
_atom_site_disorder_group
N2 N 0.4095(4) 0.8852(3) 0.3764(2) 0.0405(7) Uani 1 1 d . . . . .
C17 C 0.3889(4) 0.7243(3) 0.4502(2) 0.0363(8) Uani 1 1 d . . . . .
H17 H 0.282280 0.722710 0.453404 0.042(10) Uiso 1 1 calc R . . . .
C16 C 0.4564(4) 0.6488(3) 0.4868(2) 0.0334(8) Uani 1 1 d . . . . .
C6 C 0.6999(4) 0.7292(3) 0.4382(2) 0.0370(8) Uani 1 1 d . . . . .
H6 H 0.805906 0.730096 0.433297 0.045(11) Uiso 1 1 calc R . . . .
C14 C 0.4734(4) 0.5778(3) 0.6247(2) 0.0345(8) Uani 1 1 d . . . . .
C7 C 0.6130(4) 0.6509(3) 0.4807(2) 0.0333(8) Uani 1 1 d . . . . .
C8 C 0.6817(4) 0.5690(3) 0.5244(2) 0.0328(8) Uani 1 1 d . . . . .
H8 H 0.797904 0.596833 0.532225 0.034(9) Uiso 1 1 calc R . . . .
C9 C 0.6301(4) 0.5801(3) 0.6181(2) 0.0333(8) Uani 1 1 d . . . . .
C15 C 0.3691(4) 0.5647(3) 0.5365(2) 0.0330(8) Uani 1 1 d . . . . .
H15 H 0.272726 0.589375 0.552613 0.024(8) Uiso 1 1 calc R . . . .
N3 N 0.7910(4) 0.6357(3) 0.8612(2) 0.0554(10) Uani 1 1 d . . . . .
C10 C 0.7336(4) 0.5965(3) 0.6959(2) 0.0392(9) Uani 1 1 d . . . . .
H10 H 0.839687 0.596882 0.691818 0.046(11) Uiso 1 1 calc R . . . .
N1 N 0.3667(4) 1.0101(3) 0.3021(3) 0.0536(9) Uani 1 1 d D U . . .
C13 C 0.4225(5) 0.5918(3) 0.7097(2) 0.0401(9) Uani 1 1 d . . . . .
H13 H 0.315930 0.589050 0.714368 0.051(12) Uiso 1 1 calc R . . . .
C4 C 0.4786(4) 0.8018(3) 0.4089(2) 0.0369(8) Uani 1 1 d . . . . .
C5 C 0.6334(4) 0.8060(3) 0.4030(2) 0.0405(9) Uani 1 1 d . . . . .
H5 H 0.693661 0.860765 0.375134 0.057(12) Uiso 1 1 calc R . . . .
C11 C 0.6797(5) 0.6124(3) 0.7798(2) 0.0451(10) Uani 1 1 d . . . . .
C12 C 0.5256(5) 0.6097(3) 0.7876(3) 0.0457(10) Uani 1 1 d . . . . .
H12 H 0.490858 0.620120 0.845860 0.054(12) Uiso 1 1 calc R . . . .
C3 C 0.2959(6) 0.9336(4) 0.4131(3) 0.0592(12) Uani 1 1 d . . . . .
H3 H 0.245311 0.916106 0.462979 0.067(14) Uiso 1 1 calc R . . . .
C1 C 0.4512(5) 0.9341(4) 0.3092(3) 0.0515(11) Uani 1 1 d . . . . .
H1 H 0.528739 0.917536 0.272304 0.058(13) Uiso 1 1 calc R . . . .
C18 C 0.9476(5) 0.6862(4) 0.8722(3) 0.0579(12) Uani 1 1 d . . . . .
H18 H 1.004287 0.711940 0.826894 0.083(17) Uiso 1 1 calc R . . . .
C19 C 1.0073(6) 0.6929(5) 0.9579(3) 0.0665(13) Uani 1 1 d . . . . .
H19 H 1.109596 0.733826 0.987406 0.080 Uiso 0.7 1 calc R . P A 1
H19A H 1.109865 0.692498 0.980489 0.080 Uiso 0.3 1 calc R . P B 2
N4B N 0.8942(7) 0.6306(6) 0.9940(4) 0.0542(15) Uani 0.7 1 d . . P C 1
C2 C 0.2693(6) 1.0104(4) 0.3654(3) 0.0611(12) Uani 1 1 d . . . . .
H2 H 0.195352 1.056197 0.374727 0.077(15) Uiso 1 1 calc R . . . .
C23 C 1.0139(8) 0.6187(7) 1.2855(4) 0.106(2) Uani 1 1 d . . . . .
H23A H 0.969509 0.537419 1.249911 0.159 Uiso 1 1 calc GR . . . .
H23B H 1.006613 0.623675 1.350409 0.159 Uiso 1 1 calc GR . . . .
H23C H 1.123528 0.643548 1.277229 0.159 Uiso 1 1 calc GR . . . .
C28A C 0.7663(9) 0.5967(7) 0.9350(5) 0.0539(18) Uani 0.7 1 d . . P C 1
H28A H 0.669562 0.550690 0.943958 0.065 Uiso 0.7 1 calc R . P C 1
C22 C 0.9261(8) 0.6967(7) 1.2538(4) 0.101(2) Uani 1 1 d . . . . .
H22A H 0.951366 0.771561 1.301766 0.121 Uiso 0.7 1 calc R . P D 1
H22B H 0.813826 0.660065 1.251492 0.121 Uiso 0.7 1 calc R . P D 1
H22C H 0.980627 0.781098 1.275828 0.121 Uiso 0.3 1 calc R . P E 2
H22D H 0.817998 0.682985 1.268568 0.121 Uiso 0.3 1 calc R . P E 2
C24A C 0.379(2) 1.0782(10) 0.2304(8) 0.069(3) Uani 0.7 1 d D U P F 1
H24A H 0.361915 1.156762 0.256523 0.082 Uiso 0.7 1 calc R . P F 1
H24B H 0.485121 1.089886 0.213418 0.082 Uiso 0.7 1 calc R . P F 1
C20B C 0.9049(9) 0.6121(7) 1.0881(5) 0.0628(18) Uani 0.7 1 d . . P C 1
H20A H 0.984721 0.568311 1.095345 0.08(2) Uiso 0.7 1 calc R . P C 1
H20B H 0.803615 0.563753 1.096269 0.07(2) Uiso 0.7 1 calc R . P C 1
C21B C 0.9474(11) 0.7281(9) 1.1619(5) 0.063(2) Uani 0.7 1 d . . P C 1
H21A H 0.878477 0.778607 1.150142 0.08(3) Uiso 0.7 1 calc R . P C 1
H21B H 1.056739 0.770935 1.162529 0.12(3) Uiso 0.7 1 calc R . P C 1
C25A C 0.2656(19) 1.0201(14) 0.1477(8) 0.107(5) Uani 0.7 1 d . U P F 1
H25A H 0.159598 1.021239 0.162825 0.13(4) Uiso 0.7 1 calc R . P F 1
H25B H 0.269185 0.936869 0.128180 0.20(7) Uiso 0.7 1 calc R . P F 1
C26B C 0.244(3) 1.023(2) 0.110(2) 0.096(6) Uani 0.3 1 d . U P F 2
H26A H 0.186191 1.084826 0.119670 0.115 Uiso 0.3 1 calc R . P F 2
H26B H 0.186314 0.953896 0.129102 0.115 Uiso 0.3 1 calc R . P F 2
P1 P 0.12310(14) 0.84294(11) 0.65626(9) 0.0592(4) Uani 1 1 d D U . . .
F2A F 0.2855(9) 0.8643(10) 0.6185(8) 0.0728(19) Uani 0.647(10) 1 d D U P G 1
F4A F 0.0736(8) 0.7146(6) 0.5976(9) 0.140(4) Uani 0.647(10) 1 d D U P G 1
C27A C 0.209(3) 1.0155(16) -0.0214(10) 0.194(11) Uani 0.7 1 d . U P F 1
H27A H 0.209792 1.072017 -0.058822 0.292 Uiso 0.7 1 calc GR . P F 1
H27B H 0.100796 0.978978 -0.015876 0.292 Uiso 0.7 1 calc GR . P F 1
H27C H 0.258473 0.954689 -0.050363 0.292 Uiso 0.7 1 calc GR . P F 1
F6A F 0.1764(7) 0.9758(5) 0.7161(5) 0.095(2) Uani 0.647(10) 1 d D U P G 1
F3A F 0.1879(9) 0.8058(11) 0.7403(6) 0.119(3) Uani 0.647(10) 1 d D U P G 1
F1A F -0.0383(9) 0.8334(14) 0.6966(7) 0.087(2) Uani 0.647(10) 1 d D U P G 1
F5A F 0.0630(9) 0.8943(10) 0.5767(5) 0.120(3) Uani 0.647(10) 1 d D U P G 1
P2B P 0.5427(9) 1.2911(7) 0.9130(5) 0.1041(19) Uani 0.5 1 d D U P H 1
F9B F 0.4726(14) 1.4046(10) 0.9058(8) 0.110(3) Uani 0.5 1 d D U P H 1
F8B F 0.4123(14) 1.2159(12) 0.8294(8) 0.137(4) Uani 0.5 1 d D U P H 1
F10B F 0.6598(14) 1.3266(14) 0.8469(9) 0.161(4) Uani 0.5 1 d D U P H 1
F12B F 0.4227(14) 1.2617(9) 0.9771(7) 0.137(2) Uani 0.5 1 d D U P H 1
F7B F 0.6542(16) 1.3704(10) 0.9955(8) 0.146(4) Uani 0.5 1 d D U P H 1
F11B F 0.5991(15) 1.1854(10) 0.9157(9) 0.163(3) Uani 0.5 1 d D U P H 1
F2B F 0.2966(15) 0.839(2) 0.6355(15) 0.076(3) Uani 0.353(10) 1 d D U P G 2
F3B F 0.1210(15) 0.7195(12) 0.6779(12) 0.092(4) Uani 0.353(10) 1 d D U P G 2
F5B F 0.1235(17) 0.9573(10) 0.6344(14) 0.113(4) Uani 0.353(10) 1 d D U P G 2
F6B F 0.1927(16) 0.9095(19) 0.7552(7) 0.126(5) Uani 0.353(10) 1 d D U P G 2
F1B F -0.0556(15) 0.822(2) 0.6658(13) 0.081(3) Uani 0.353(10) 1 d D U P G 2
F4B F 0.0618(14) 0.7644(14) 0.5533(7) 0.096(4) Uani 0.353(10) 1 d D U P G 2
P2A P 0.5851(8) 1.3122(7) 0.9078(5) 0.0950(17) Uani 0.5 1 d D U P I 2
F9A F 0.491(2) 1.4150(14) 0.9281(12) 0.168(5) Uani 0.5 1 d D U P I 2
F8A F 0.4322(13) 1.2203(14) 0.8637(11) 0.180(5) Uani 0.5 1 d D U P I 2
F10A F 0.6064(14) 1.3440(12) 0.8081(6) 0.145(4) Uani 0.5 1 d D U P I 2
F12A F 0.578(2) 1.2956(17) 0.9981(8) 0.189(4) Uani 0.5 1 d D U P I 2
F7A F 0.7428(12) 1.4116(10) 0.9419(9) 0.171(4) Uani 0.5 1 d D U P I 2
F11A F 0.6786(11) 1.2252(10) 0.8802(7) 0.124(3) Uani 0.5 1 d D U P I 2
C25B C 0.400(3) 1.0654(17) 0.1549(17) 0.094(6) Uani 0.3 1 d . U P F 2
H25C H 0.457044 1.129108 0.129643 0.113 Uiso 0.3 1 calc R . P F 2
H25D H 0.453930 1.001042 0.143963 0.113 Uiso 0.3 1 calc R . P F 2
C24B C 0.403(5) 1.1133(16) 0.2607(16) 0.084(9) Uani 0.3 1 d D . P F 2
H24C H 0.506471 1.165291 0.288640 0.101 Uiso 0.3 1 calc R . P F 2
H24D H 0.323892 1.159236 0.271916 0.101 Uiso 0.3 1 calc R . P F 2
C27B C 0.284(6) 0.983(4) -0.008(2) 0.157(13) Uani 0.3 1 d . U P F 2
H27D H 0.315509 0.909055 -0.019610 0.235 Uiso 0.3 1 calc GR . P F 2
H27E H 0.368538 1.045376 -0.018332 0.235 Uiso 0.3 1 calc GR . P F 2
H27F H 0.190156 0.974174 -0.050462 0.235 Uiso 0.3 1 calc GR . P F 2
C26A C 0.2933(13) 1.0759(8) 0.0687(6) 0.097(3) Uani 0.7 1 d . U P F 1
H26C H 0.270484 1.153940 0.085505 0.116 Uiso 0.7 1 calc R . P F 1
H26D H 0.405881 1.089850 0.063411 0.116 Uiso 0.7 1 calc R . P F 1
C20A C 0.876(3) 0.730(3) 1.1134(14) 0.106(9) Uani 0.3 1 d . . P C 2
H20C H 0.943806 0.809529 1.140189 0.127 Uiso 0.3 1 calc R . P C 2
H20D H 0.770002 0.729455 1.129328 0.127 Uiso 0.3 1 calc R . P C 2
C21A C 0.935(2) 0.646(3) 1.1535(14) 0.079(6) Uani 0.3 1 d . . P C 2
H21C H 1.043085 0.646829 1.142267 0.095 Uiso 0.3 1 calc R . P C 2
H21D H 0.867559 0.565313 1.130477 0.095 Uiso 0.3 1 calc R . P C 2
N4A N 0.8688(19) 0.7015(16) 1.0101(9) 0.067(4) Uani 0.3 1 d . . P C 2
C28B C 0.739(2) 0.667(2) 0.9513(12) 0.069(5) Uani 0.3 1 d . . P C 2
H28B H 0.635880 0.663966 0.964271 0.083 Uiso 0.3 1 calc R . P C 2

loop_
_atom_site_aniso_label
_atom_site_aniso_U_11
_atom_site_aniso_U_22
_atom_site_aniso_U_33
_atom_site_aniso_U_23
_atom_site_aniso_U_13
_atom_site_aniso_U_12
N2 0.0457(18) 0.0371(17) 0.0417(17) 0.0155(14) 0.0024(14) 0.0125(14)
C17 0.040(2) 0.0346(19) 0.0352(19) 0.0103(15) 0.0019(15) 0.0110(15)
C16 0.0373(19) 0.0325(18) 0.0310(17) 0.0103(14) 0.0017(14) 0.0087(14)
C6 0.037(2) 0.039(2) 0.0366(19) 0.0144(16) 0.0049(15) 0.0080(15)
C14 0.039(2) 0.0324(18) 0.0343(18) 0.0126(15) 0.0050(15) 0.0084(15)
C7 0.039(2) 0.0319(18) 0.0291(17) 0.0102(14) 0.0008(14) 0.0084(14)
C8 0.0286(18) 0.0348(19) 0.0361(18) 0.0126(15) 0.0021(14) 0.0072(14)
C9 0.038(2) 0.0295(17) 0.0331(18) 0.0127(14) 0.0024(15) 0.0068(14)
C15 0.0335(18) 0.0352(18) 0.0334(18) 0.0126(15) 0.0040(14) 0.0111(14)
N3 0.052(2) 0.071(2) 0.0373(18) 0.0229(17) -0.0046(16) -0.0001(18)
C10 0.042(2) 0.037(2) 0.038(2) 0.0156(16) -0.0010(16) 0.0050(16)
N1 0.052(2) 0.048(2) 0.067(2) 0.0327(17) -0.0035(18) 0.0097(16)
C13 0.041(2) 0.042(2) 0.040(2) 0.0163(16) 0.0085(16) 0.0091(16)
C4 0.046(2) 0.0319(19) 0.0358(19) 0.0136(15) 0.0015(16) 0.0123(16)
C5 0.046(2) 0.038(2) 0.041(2) 0.0173(17) 0.0083(17) 0.0079(16)
C11 0.049(2) 0.049(2) 0.034(2) 0.0171(17) -0.0071(17) 0.0048(18)
C12 0.055(3) 0.049(2) 0.032(2) 0.0139(17) 0.0058(17) 0.0060(18)
C3 0.075(3) 0.062(3) 0.057(3) 0.027(2) 0.019(2) 0.038(2)
C1 0.051(3) 0.053(2) 0.058(3) 0.032(2) 0.005(2) 0.012(2)
C18 0.049(3) 0.078(3) 0.044(2) 0.018(2) -0.001(2) 0.012(2)
C19 0.054(3) 0.092(4) 0.049(3) 0.024(3) -0.005(2) 0.007(3)
N4B 0.056(4) 0.074(4) 0.037(3) 0.023(3) 0.001(2) 0.019(3)
C2 0.072(3) 0.055(3) 0.069(3) 0.025(2) 0.008(3) 0.032(2)
C23 0.084(4) 0.173(7) 0.063(4) 0.017(4) -0.003(3) 0.055(5)
C28A 0.053(4) 0.075(5) 0.034(4) 0.023(4) 0.003(3) 0.008(4)
C22 0.081(4) 0.164(7) 0.053(3) 0.027(4) 0.009(3) 0.023(4)
C24A 0.074(6) 0.060(5) 0.080(5) 0.046(4) -0.003(4) 0.009(4)
C20B 0.066(5) 0.084(5) 0.039(4) 0.025(4) 0.001(3) 0.015(4)
C21B 0.074(6) 0.071(5) 0.045(5) 0.012(4) 0.006(4) 0.022(5)
C25A 0.112(8) 0.116(9) 0.088(4) 0.059(5) -0.026(5) 0.002(7)
C26B 0.099(13) 0.069(13) 0.119(14) 0.061(12) -0.018(11) -0.006(9)
P1 0.0454(7) 0.0680(8) 0.0696(8) 0.0288(6) 0.0144(5) 0.0115(5)
F2A 0.053(2) 0.099(5) 0.059(5) 0.013(3) 0.018(3) 0.006(2)
F4A 0.064(4) 0.086(3) 0.227(9) -0.031(4) 0.029(5) -0.002(3)
C27A 0.30(3) 0.145(14) 0.090(5) 0.045(7) -0.071(9) -0.017(14)
F6A 0.101(4) 0.077(2) 0.098(4) 0.008(2) 0.043(3) 0.007(2)
F3A 0.100(4) 0.192(8) 0.131(5) 0.119(5) 0.052(4) 0.080(6)
F1A 0.063(3) 0.084(4) 0.151(7) 0.073(5) 0.053(4) 0.036(3)
F5A 0.103(5) 0.209(8) 0.080(3) 0.075(4) 0.019(3) 0.067(5)
P2B 0.108(4) 0.100(4) 0.090(3) -0.016(2) 0.010(2) 0.039(3)
F9B 0.089(5) 0.128(5) 0.102(6) 0.006(4) -0.018(4) 0.042(4)
F8B 0.131(6) 0.150(6) 0.108(5) -0.029(5) -0.011(4) 0.058(5)
F10B 0.124(6) 0.225(11) 0.156(7) 0.050(8) 0.047(6) 0.077(6)
F12B 0.147(6) 0.151(7) 0.116(5) 0.022(5) 0.032(4) 0.053(5)
F7B 0.138(7) 0.161(7) 0.121(6) 0.018(5) -0.050(5) 0.043(5)
F11B 0.150(9) 0.160(6) 0.192(10) 0.031(5) 0.012(6) 0.088(6)
F2B 0.043(3) 0.117(9) 0.061(6) 0.018(6) 0.006(3) 0.009(4)
F3B 0.077(7) 0.107(5) 0.140(8) 0.077(6) 0.052(7) 0.061(6)
F5B 0.122(9) 0.081(4) 0.170(11) 0.074(5) 0.073(9) 0.030(5)
F6B 0.111(7) 0.172(10) 0.071(4) -0.007(5) 0.020(4) 0.025(7)
F1B 0.056(3) 0.079(8) 0.144(8) 0.070(8) 0.039(4) 0.036(4)
F4B 0.057(5) 0.130(8) 0.083(3) 0.010(4) -0.012(4) 0.011(6)
P2A 0.073(3) 0.114(3) 0.082(3) 0.007(2) 0.021(2) 0.007(2)
F9A 0.160(8) 0.169(8) 0.213(12) 0.066(8) 0.108(10) 0.073(7)
F8A 0.073(4) 0.179(8) 0.245(12) 0.010(8) 0.010(6) -0.009(4)
F10A 0.147(8) 0.214(10) 0.099(4) 0.054(5) 0.029(4) 0.075(7)
F12A 0.202(11) 0.289(15) 0.122(5) 0.086(8) 0.074(6) 0.103(9)
F7A 0.109(5) 0.178(6) 0.161(8) -0.021(6) -0.012(5) -0.021(4)
F11A 0.096(5) 0.169(6) 0.107(5) 0.023(5) 0.006(4) 0.050(5)
C25B 0.099(13) 0.059(11) 0.116(15) 0.035(11) -0.016(11) 0.001(9)
C24B 0.10(2) 0.082(18) 0.09(2) 0.049(16) -0.004(15) 0.040(15)
C27B 0.23(4) 0.13(3) 0.107(13) 0.040(14) -0.022(15) 0.05(3)
C26A 0.139(8) 0.075(5) 0.073(4) 0.034(4) -0.014(4) 0.014(5)
C20A 0.079(15) 0.18(3) 0.043(11) 0.000(15) -0.013(10) 0.031(15)
C21A 0.069(13) 0.12(2) 0.046(12) 0.013(13) -0.002(9) 0.024(13)
N4A 0.066(10) 0.085(12) 0.040(8) 0.020(8) -0.014(7) 0.006(9)
C28B 0.060(11) 0.100(16) 0.040(9) 0.023(11) -0.011(8) 0.006(11)

loop_
_atom_type_symbol
_atom_type_description
_atom_type_scat_dispersion_real
_atom_type_scat_dispersion_imag
_atom_type_scat_source
C C 0.0033 0.0016 'International Tables Vol C Tables 4.2.6.8 and 6.1.1.4'
H H 0.0000 0.0000 'International Tables Vol C Tables 4.2.6.8 and 6.1.1.4'
F F 0.0171 0.0103 'International Tables Vol C Tables 4.2.6.8 and 6.1.1.4'
N N 0.0061 0.0033 'International Tables Vol C Tables 4.2.6.8 and 6.1.1.4'
P P 0.1023 0.0942 'International Tables Vol C Tables 4.2.6.8 and 6.1.1.4'

loop_
_geom_angle_atom_site_label_1
_geom_angle_atom_site_label_2
_geom_angle_atom_site_label_3
_geom_angle
_geom_angle_site_symmetry_1
_geom_angle_site_symmetry_3
_geom_angle_publ_flag
C3 N2 C4 126.3(3) . . ?
C1 N2 C4 126.1(3) . . ?
C1 N2 C3 107.5(3) . . ?
C4 C17 C16 119.2(3) . . ?
C17 C16 C7 119.9(3) . . ?
C17 C16 C15 122.8(3) . . ?
C7 C16 C15 117.2(3) . . ?
C5 C6 C7 120.7(3) . . ?
C9 C14 C15 116.8(3) . . ?
C13 C14 C9 119.6(3) . . ?
C13 C14 C15 123.6(3) . . ?
C16 C7 C8 117.6(3) . . ?
C6 C7 C16 119.5(3) . . ?
C6 C7 C8 122.9(3) . . ?
C7 C8 C9 106.8(3) . . ?
C7 C8 C15 112.5(3) . 2_666 ?
C9 C8 C15 111.9(3) . 2_666 ?
C14 C9 C8 117.7(3) . . ?
C10 C9 C14 120.1(3) . . ?
C10 C9 C8 122.1(3) . . ?
C16 C15 C14 107.1(3) . . ?
C16 C15 C8 112.7(3) . 2_666 ?
C14 C15 C8 111.9(3) . 2_666 ?
C11 N3 C28B 118.7(8) . . ?
C18 N3 C11 127.1(3) . . ?
C18 N3 C28B 107.0(8) . . ?
C28A N3 C11 126.6(5) . . ?
C28A N3 C18 105.6(4) . . ?
C11 C10 C9 118.8(4) . . ?
C1 N1 C2 109.1(3) . . ?
C1 N1 C24A 123.3(8) . . ?
C1 N1 C24B 128.6(18) . . ?
C2 N1 C24A 127.6(8) . . ?
C2 N1 C24B 118.7(16) . . ?
C12 C13 C14 120.5(4) . . ?
C17 C4 N2 118.6(3) . . ?
C5 C4 N2 119.6(3) . . ?
C5 C4 C17 121.7(3) . . ?
C4 C5 C6 118.9(3) . . ?
C10 C11 N3 118.2(4) . . ?
C12 C11 N3 119.9(4) . . ?
C12 C11 C10 121.8(3) . . ?
C11 C12 C13 119.1(4) . . ?
C2 C3 N2 107.5(4) . . ?
N2 C1 N1 108.7(4) . . ?
C19 C18 N3 108.2(4) . . ?
C18 C19 N4B 106.7(5) . . ?
C18 C19 N4A 102.5(6) . . ?
C19 N4B C20B 126.7(6) . . ?
C28A N4B C19 108.2(5) . . ?
C28A N4B C20B 124.9(6) . . ?
N1 C2 C3 107.2(4) . . ?
N4B C28A N3 110.4(6) . . ?
C23 C22 C21B 120.6(6) . . ?
C23 C22 C21A 93.5(11) . . ?
C25A C24A N1 113.3(8) . . ?
N4B C20B C21B 112.2(7) . . ?
C20B C21B C22 106.8(8) . . ?
C24A C25A C26A 114.1(11) . . ?
C25B C26B C27B 99(3) . . ?
F2A P1 F6A 87.8(5) . . ?
F2A P1 F1A 175.1(7) . . ?
F2A P1 F5A 86.1(4) . . ?
F4A P1 F2A 91.3(6) . . ?
F4A P1 F6A 179.1(4) . . ?
F4A P1 F3A 92.2(5) . . ?
F4A P1 F1A 93.2(6) . . ?
F4A P1 F5A 93.7(6) . . ?
F3A P1 F2A 93.5(4) . . ?
F3A P1 F6A 88.0(5) . . ?
F3A P1 F1A 88.0(5) . . ?
F3A P1 F5A 174.1(6) . . ?
F1A P1 F6A 87.6(6) . . ?
F5A P1 F6A 86.2(4) . . ?
F5A P1 F1A 91.8(5) . . ?
F2B P1 F4B 87.4(10) . . ?
F3B P1 F2B 82.7(8) . . ?
F3B P1 F4B 83.7(7) . . ?
F5B P1 F2B 97.4(8) . . ?
F5B P1 F3B 179.0(10) . . ?
F5B P1 F6B 89.3(10) . . ?
F5B P1 F1B 90.1(10) . . ?
F5B P1 F4B 95.3(9) . . ?
F6B P1 F2B 88.3(10) . . ?
F6B P1 F3B 91.7(9) . . ?
F6B P1 F1B 99.5(9) . . ?
F6B P1 F4B 174.1(9) . . ?
F1B P1 F2B 169.2(14) . . ?
F1B P1 F3B 89.6(10) . . ?
F1B P1 F4B 84.2(9) . . ?
F8B P2B F9B 86.8(7) . . ?
F10B P2B F9B 88.6(8) . . ?
F10B P2B F8B 91.6(8) . . ?
F12B P2B F9B 88.1(7) . . ?
F12B P2B F8B 87.8(7) . . ?
F12B P2B F10B 176.6(8) . . ?
F7B P2B F9B 87.9(6) . . ?
F7B P2B F8B 173.8(8) . . ?
F7B P2B F10B 91.5(9) . . ?
F7B P2B F12B 88.8(8) . . ?
F11B P2B F9B 177.1(8) . . ?
F11B P2B F8B 90.3(7) . . ?
F11B P2B F10B 91.7(8) . . ?
F11B P2B F12B 91.6(8) . . ?
F11B P2B F7B 95.0(8) . . ?
F9A P2A F10A 86.5(8) . . ?
F8A P2A F9A 90.4(9) . . ?
F8A P2A F10A 89.6(8) . . ?
F8A P2A F7A 173.0(10) . . ?
F12A P2A F9A 91.8(9) . . ?
F12A P2A F8A 95.9(10) . . ?
F12A P2A F10A 174.3(11) . . ?
F12A P2A F7A 91.0(9) . . ?
F12A P2A F11A 94.8(8) . . ?
F7A P2A F9A 88.2(8) . . ?
F7A P2A F10A 83.5(7) . . ?
F11A P2A F9A 172.9(9) . . ?
F11A P2A F8A 91.7(8) . . ?
F11A P2A F10A 86.7(7) . . ?
F11A P2A F7A 88.9(7) . . ?
C26B C25B C24B 110(3) . . ?
N1 C24B C25B 108.2(16) . . ?
C27A C26A C25A 119.6(11) . . ?
C21A C20A N4A 113(2) . . ?
C20A C21A C22 100(2) . . ?
C20A N4A C19 125.4(13) . . ?
C28B N4A C19 109.2(14) . . ?
C28B N4A C20A 125.0(18) . . ?
N4A C28B N3 104.6(17) . . ?

loop_
_geom_bond_atom_site_label_1
_geom_bond_atom_site_label_2
_geom_bond_distance
_geom_bond_site_symmetry_2
_geom_bond_publ_flag
N2 C4 1.445(4) . ?
N2 C3 1.372(5) . ?
N2 C1 1.326(5) . ?
C17 C16 1.387(5) . ?
C17 C4 1.381(5) . ?
C16 C7 1.398(5) . ?
C16 C15 1.510(5) . ?
C6 C7 1.388(5) . ?
C6 C5 1.385(5) . ?
C14 C9 1.400(5) . ?
C14 C15 1.522(5) . ?
C14 C13 1.387(5) . ?
C7 C8 1.514(4) . ?
C8 C9 1.514(5) . ?
C8 C15 1.609(5) 2_666 ?
C9 C10 1.385(5) . ?
N3 C11 1.451(5) . ?
N3 C18 1.367(6) . ?
N3 C28A 1.323(7) . ?
N3 C28B 1.47(2) . ?
C10 C11 1.382(5) . ?
N1 C1 1.328(5) . ?
N1 C2 1.343(6) . ?
N1 C24A 1.500(7) . ?
N1 C24B 1.500(7) . ?
C13 C12 1.379(5) . ?
C4 C5 1.378(5) . ?
C11 C12 1.379(6) . ?
C3 C2 1.347(6) . ?
C18 C19 1.342(6) . ?
C19 N4B 1.344(8) . ?
C19 N4A 1.526(18) . ?
N4B C28A 1.313(9) . ?
N4B C20B 1.491(9) . ?
C23 C22 1.486(9) . ?
C22 C21B 1.540(10) . ?
C22 C21A 1.52(2) . ?
C24A C25A 1.468(16) . ?
C20B C21B 1.529(12) . ?
C25A C26A 1.512(13) . ?
C26B C25B 1.42(3) . ?
C26B C27B 1.84(5) . ?
P1 F2A 1.584(6) . ?
P1 F4A 1.546(6) . ?
P1 F6A 1.596(5) . ?
P1 F3A 1.554(5) . ?
P1 F1A 1.595(6) . ?
P1 F5A 1.585(5) . ?
P1 F2B 1.609(11) . ?
P1 F3B 1.592(9) . ?
P1 F5B 1.490(9) . ?
P1 F6B 1.536(10) . ?
P1 F1B 1.576(12) . ?
P1 F4B 1.610(10) . ?
C27A C26A 1.448(15) . ?
P2B F9B 1.649(9) . ?
P2B F8B 1.594(10) . ?
P2B F10B 1.559(11) . ?
P2B F12B 1.536(10) . ?
P2B F7B 1.515(10) . ?
P2B F11B 1.481(10) . ?
P2A F9A 1.634(11) . ?
P2A F8A 1.537(10) . ?
P2A F10A 1.656(10) . ?
P2A F12A 1.432(11) . ?
P2A F7A 1.586(10) . ?
P2A F11A 1.491(10) . ?
C25B C24B 1.57(3) . ?
C20A C21A 1.46(3) . ?
C20A N4A 1.52(3) . ?
N4A C28B 1.32(2) . ?
